data_4109816
loop_
_publ_author_name
'Victor I. Ovcharenko'
'Elena V. Gorelik'
'Sergey V. Fokin'
'Galina V. Romanenko'
'Vladimir N. Ikorskii'
'Anna V. Krashilina'
'Vladimir K. Cherkasov'
'Gleb A. Abakumov'

_publ_section_title
;
 Ligand Effects on the Ferro- to Antiferromagnetic Exchange Ratio in
 Bis(o-Semiquinonato)copper(II)
;
_journal_name_full 'Journal of the American Chemical Society'
_journal_page_first 10512
_journal_page_last 10521
_journal_paper_doi 10.1021/ja072463b
_journal_volume 129
_journal_year 2007
_chemical_formula_sum 'C28 H40 Cu O4'
_chemical_formula_weight 504.14
_chemical_name_systematic
; 
 bis(3,6-di-tert-butyl-o-benzosemiquinonato)copper(II) 
;
_space_group_IT_number 14
_symmetry_cell_setting monoclinic
_symmetry_space_group_name_Hall '-P 2ybc'
_symmetry_space_group_name_H-M 'P 1 21/c 1'
_atom_sites_solution_hydrogens geom
_atom_sites_solution_primary direct
_atom_sites_solution_secondary difmap
_audit_creation_method SHELXL-97
_cell_angle_alpha 90.00
_cell_angle_beta 94.391(5)
_cell_angle_gamma 90.00
_cell_formula_units_Z 2
_cell_length_a 9.859(2)
_cell_length_b 11.654(3)
_cell_length_c 12.090(3)
_cell_measurement_reflns_used 2341
_cell_measurement_temperature 240(2)
_cell_measurement_theta_max 23.26
_cell_measurement_theta_min 2.43
_cell_volume 1385.0(6)
_computing_cell_refinement 'Bruker SMART'
_computing_data_collection 'Bruker SMART'
_computing_data_reduction 'Bruker SAINT'
_computing_molecular_graphics 'Bruker SHELXTL'
_computing_publication_material 'Bruker SHELXTL'
_computing_structure_refinement 'SHELXL-97 (Sheldrick, 1997)'
_computing_structure_solution 'SHELXS-97 (Sheldrick, 1990)'
_diffrn_ambient_temperature 240(2)
_diffrn_measured_fraction_theta_full 0.970
_diffrn_measured_fraction_theta_max 0.970
_diffrn_measurement_device_type 'CCD area detector'
_diffrn_measurement_method 'phi and omega scans'
_diffrn_radiation_monochromator graphite
_diffrn_radiation_source 'fine-focus sealed tube'
_diffrn_radiation_type MoK\a
_diffrn_radiation_wavelength 0.71073
_diffrn_reflns_av_R_equivalents 0.0372
_diffrn_reflns_av_sigmaI/netI 0.0399
_diffrn_reflns_limit_h_max 7
_diffrn_reflns_limit_h_min -10
_diffrn_reflns_limit_k_max 12
_diffrn_reflns_limit_k_min -12
_diffrn_reflns_limit_l_max 13
_diffrn_reflns_limit_l_min -9
_diffrn_reflns_number 4864
_diffrn_reflns_theta_full 23.29
_diffrn_reflns_theta_max 23.29
_diffrn_reflns_theta_min 2.07
_exptl_absorpt_coefficient_mu 0.817
_exptl_absorpt_correction_type none
_exptl_crystal_colour dark
_exptl_crystal_density_diffrn 1.209
_exptl_crystal_density_meas 0
_exptl_crystal_description parallelepiped
_exptl_crystal_F_000 538
_refine_diff_density_max 0.343
_refine_diff_density_min -0.220
_refine_diff_density_rms 0.054
_refine_ls_extinction_coef 0.0000(12)
_refine_ls_extinction_expression Fc^*^=kFc[1+0.001xFc^2^\l^3^/sin(2\q)]^-1/4^
_refine_ls_extinction_method SHELXL
_refine_ls_goodness_of_fit_ref 0.570
_refine_ls_hydrogen_treatment mixed
_refine_ls_matrix_type full
_refine_ls_number_parameters 232
_refine_ls_number_reflns 1929
_refine_ls_number_restraints 0
_refine_ls_restrained_S_all 0.570
_refine_ls_R_factor_all 0.0402
_refine_ls_R_factor_gt 0.0358
_refine_ls_shift/su_max 3.765
_refine_ls_shift/su_mean 0.016
_refine_ls_structure_factor_coef Fsqd
_refine_ls_weighting_details 'calc w=1/[\s^2^(Fo^2^)+(0.1434P)^2^+2.0004P] where P=(Fo^2^+2Fc^2^)/3'
_refine_ls_weighting_scheme calc
_refine_ls_wR_factor_gt 0.1018
_refine_ls_wR_factor_ref 0.1110
_reflns_number_gt 1704
_reflns_number_total 1929
_reflns_threshold_expression >2sigma(I)
_cod_data_source_file ja072463bsi20070522_080040_2.cif
_cod_data_source_block fnn1s
_cod_database_code 4109816

loop_
_symmetry_equiv_pos_as_xyz
'x, y, z'
'-x, y+1/2, -z+1/2'
'-x, -y, -z'
'x, -y-1/2, z-1/2'

loop_
_atom_site_label
_atom_site_type_symbol
_atom_site_fract_x
_atom_site_fract_y
_atom_site_fract_z
_atom_site_U_iso_or_equiv
_atom_site_adp_type
_atom_site_occupancy
_atom_site_symmetry_multiplicity
_atom_site_calc_flag
_atom_site_refinement_flags
Cu Cu 1.0000 0.0000 1.0000 0.0349(2) Uani 1 2 d S
O1 O 1.15823(18) 0.08946(15) 1.04213(14) 0.0403(5) Uani 1 1 d .
C1 C 1.1500(2) 0.1912(2) 1.00008(19) 0.0329(6) Uani 1 1 d .
O2 O 0.93881(17) 0.13368(14) 0.92011(13) 0.0366(4) Uani 1 1 d .
C2 C 1.2545(2) 0.2756(2) 1.0193(2) 0.0346(6) Uani 1 1 d .
C3 C 1.3833(3) 0.2497(2) 1.0928(2) 0.0421(6) Uani 1 1 d .
C31 C 1.4783(4) 0.3538(3) 1.1014(4) 0.0628(9) Uani 1 1 d .
H31A H 1.434(3) 0.420(3) 1.134(2) 0.060(9) Uiso 1 1 d .
H31B H 1.509(4) 0.374(4) 1.025(4) 0.088(13) Uiso 1 1 d .
H31C H 1.546(4) 0.337(3) 1.146(3) 0.063(11) Uiso 1 1 d .
C32 C 1.3451(4) 0.2196(4) 1.2095(3) 0.0584(9) Uani 1 1 d .
H32A H 1.301(4) 0.288(4) 1.244(4) 0.101(14) Uiso 1 1 d .
H32B H 1.421(4) 0.203(3) 1.255(3) 0.064(10) Uiso 1 1 d .
H32C H 1.289(4) 0.152(3) 1.210(2) 0.060(9) Uiso 1 1 d .
C33 C 1.4605(4) 0.1498(3) 1.0439(3) 0.0587(9) Uani 1 1 d .
H33A H 1.407(3) 0.087(3) 1.038(2) 0.055(9) Uiso 1 1 d .
H33B H 1.544(4) 0.133(3) 1.092(3) 0.066(10) Uiso 1 1 d .
H33C H 1.486(4) 0.165(3) 0.970(3) 0.074(11) Uiso 1 1 d .
C4 C 1.2282(3) 0.3779(2) 0.9677(2) 0.0395(7) Uani 1 1 d .
H4A H 1.294(3) 0.432(3) 0.973(2) 0.049(8) Uiso 1 1 d .
C5 C 1.1074(3) 0.4020(2) 0.9000(2) 0.0400(7) Uani 1 1 d .
H5A H 1.102(3) 0.471(3) 0.870(3) 0.055(9) Uiso 1 1 d .
C6 C 1.0049(3) 0.3250(2) 0.87872(18) 0.0333(6) Uani 1 1 d .
C7 C 0.8762(3) 0.3476(2) 0.8029(2) 0.0388(6) Uani 1 1 d .
C71 C 0.7500(3) 0.3301(3) 0.8668(3) 0.0492(7) Uani 1 1 d .
H71A H 0.744(3) 0.259(3) 0.891(3) 0.056(9) Uiso 1 1 d .
H71B H 0.671(3) 0.349(3) 0.823(2) 0.051(8) Uiso 1 1 d .
H71C H 0.760(4) 0.377(3) 0.933(3) 0.069(10) Uiso 1 1 d .
C72 C 0.8747(4) 0.4716(3) 0.7603(3) 0.0561(9) Uani 1 1 d .
H72A H 0.870(3) 0.523(3) 0.818(3) 0.044(9) Uiso 1 1 d .
H72B H 0.802(4) 0.481(3) 0.712(3) 0.065(11) Uiso 1 1 d .
H72C H 0.951(4) 0.487(2) 0.712(3) 0.057(10) Uiso 1 1 d .
C73 C 0.8739(4) 0.2662(3) 0.7041(3) 0.0522(8) Uani 1 1 d .
H73A H 0.867(3) 0.190(3) 0.725(3) 0.058(9) Uiso 1 1 d .
H73B H 0.961(4) 0.272(3) 0.667(3) 0.076(11) Uiso 1 1 d .
H73C H 0.796(4) 0.282(3) 0.656(3) 0.061(9) Uiso 1 1 d .
C8 C 1.0264(2) 0.2158(2) 0.93076(18) 0.0303(6) Uani 1 1 d .

loop_
_atom_site_aniso_label
_atom_site_aniso_U_11
_atom_site_aniso_U_22
_atom_site_aniso_U_33
_atom_site_aniso_U_23
_atom_site_aniso_U_13
_atom_site_aniso_U_12
Cu 0.0389(4) 0.0264(3) 0.0391(3) 0.00415(15) 0.0007(2) -0.00383(16)
O1 0.0417(11) 0.0316(10) 0.0465(10) 0.0072(8) -0.0032(8) -0.0036(8)
C1 0.0353(14) 0.0312(14) 0.0329(13) 0.0001(10) 0.0075(10) -0.0005(11)
O2 0.0379(11) 0.0304(10) 0.0409(9) 0.0037(7) -0.0010(8) -0.0056(8)
C2 0.0334(14) 0.0348(14) 0.0363(13) -0.0033(11) 0.0078(11) -0.0032(11)
C3 0.0319(15) 0.0415(15) 0.0524(16) -0.0011(12) 0.0006(12) -0.0035(11)
C31 0.041(2) 0.055(2) 0.090(3) -0.0044(19) -0.011(2) -0.0077(16)
C32 0.047(2) 0.076(3) 0.0495(18) 0.0037(17) -0.0094(16) -0.0031(19)
C33 0.041(2) 0.053(2) 0.082(3) -0.0089(18) 0.0025(18) 0.0047(16)
C4 0.0385(17) 0.0317(15) 0.0488(15) -0.0021(11) 0.0062(13) -0.0084(12)
C5 0.0489(18) 0.0274(15) 0.0444(15) 0.0048(11) 0.0079(13) -0.0023(12)
C6 0.0407(15) 0.0300(13) 0.0303(12) 0.0024(10) 0.0101(11) 0.0021(11)
C7 0.0410(16) 0.0361(14) 0.0394(14) 0.0080(11) 0.0031(11) 0.0057(11)
C71 0.0396(18) 0.050(2) 0.059(2) 0.0070(16) 0.0073(15) 0.0064(14)
C72 0.067(3) 0.0459(18) 0.054(2) 0.0178(17) -0.0044(19) 0.0045(17)
C73 0.057(2) 0.060(2) 0.0390(16) 0.0017(14) -0.0036(15) 0.0021(16)
C8 0.0341(14) 0.0295(14) 0.0280(12) -0.0028(9) 0.0072(10) -0.0025(11)

loop_
_atom_type_symbol
_atom_type_description
_atom_type_scat_dispersion_real
_atom_type_scat_dispersion_imag
_atom_type_scat_source
C C 0.0033 0.0016 'International Tables Vol C Tables 4.2.6.8 and 6.1.1.4'
H H 0.0000 0.0000 'International Tables Vol C Tables 4.2.6.8 and 6.1.1.4'
O O 0.0106 0.0060 'International Tables Vol C Tables 4.2.6.8 and 6.1.1.4'
Cu Cu 0.3201 1.2651 'International Tables Vol C Tables 4.2.6.8 and 6.1.1.4'

loop_
_geom_angle_atom_site_label_1
_geom_angle_atom_site_label_2
_geom_angle_atom_site_label_3
_geom_angle
_geom_angle_site_symmetry_1
_geom_angle_site_symmetry_3
O2 Cu O2 180.000(1) 3_757 .
O2 Cu O1 95.19(7) 3_757 .
O2 Cu O1 84.81(7) . .
O2 Cu O1 84.81(7) 3_757 3_757
O2 Cu O1 95.19(7) . 3_757
O1 Cu O1 180.0 . 3_757
C1 O1 Cu 111.76(15) . .
O1 C1 C2 123.1(2) . .
O1 C1 C8 115.7(2) . .
C2 C1 C8 121.3(2) . .
C8 O2 Cu 111.87(15) . .
C4 C2 C1 114.7(2) . .
C4 C2 C3 124.2(2) . .
C1 C2 C3 121.0(2) . .
C2 C3 C32 109.3(2) . .
C2 C3 C31 111.1(3) . .
C32 C3 C31 108.1(3) . .
C2 C3 C33 110.0(2) . .
C32 C3 C33 110.3(3) . .
C31 C3 C33 108.0(3) . .
C2 C4 C5 124.0(3) . .
C6 C5 C4 123.8(3) . .
C5 C6 C8 114.9(2) . .
C5 C6 C7 124.7(2) . .
C8 C6 C7 120.4(2) . .
C6 C7 C71 110.1(2) . .
C6 C7 C73 108.9(2) . .
C71 C7 C73 110.5(3) . .
C6 C7 C72 110.4(3) . .
C71 C7 C72 108.0(3) . .
C73 C7 C72 108.9(3) . .
O2 C8 C6 122.8(2) . .
O2 C8 C1 115.9(2) . .
C6 C8 C1 121.3(2) . .

loop_
_geom_bond_atom_site_label_1
_geom_bond_atom_site_label_2
_geom_bond_distance
_geom_bond_site_symmetry_2
Cu O2 1.9065(17) 3_757
Cu O2 1.9065(17) .
Cu O1 1.9126(17) .
Cu O1 1.9126(17) 3_757
O1 C1 1.290(3) .
C1 C2 1.430(3) .
C1 C8 1.454(4) .
O2 C8 1.289(3) .
C2 C4 1.361(4) .
C2 C3 1.524(4) .
C3 C32 1.529(4) .
C3 C31 1.531(4) .
C3 C33 1.534(4) .
C4 C5 1.420(4) .
C5 C6 1.361(4) .
C6 C8 1.429(3) .
C6 C7 1.530(4) .
C7 C71 1.528(4) .
C7 C73 1.525(4) .
C7 C72 1.533(4) .
